data_9008248
loop_
_publ_author_name
'Takeuchi, Y.'
'Ozawa, T.'

_publ_section_title
;
 The structure of Cu4Bi4S9 and its relation to the structures of covellite,
 CuS and bismuthinite, Bi2S3
;
_journal_name_full 'Zeitschrift fur Kristallographie'
_journal_page_first 217
_journal_page_last 232
_journal_volume 141
_journal_year 1975
_chemical_formula_structural Cu4Bi4S9
_chemical_formula_sum 'Bi4 Cu4 S9'
_space_group_IT_number 62
_symmetry_space_group_name_Hall '-P 2c 2ab'
_symmetry_space_group_name_H-M 'P b n m'
_cell_angle_alpha 90
_cell_angle_beta 90
_cell_angle_gamma 90
_cell_length_a 11.589
_cell_length_b 32.05
_cell_length_c 3.951
_cell_formula_units_Z 4
_cell_volume 1467.510
_database_code_amcsd 0010774
_exptl_crystal_density_diffrn 6.240
_cod_original_formula_sum 'Cu4 Bi4 S9'
_cod_database_code 9008248
_amcsd_formula_title Cu4Bi4S9

loop_
_space_group_symop_operation_xyz
x,y,z
x,y,1/2-z
-x,-y,1/2+z
1/2+x,1/2-y,1/2+z
1/2-x,1/2+y,1/2-z
1/2-x,1/2+y,z
1/2+x,1/2-y,-z
-x,-y,-z

loop_
_atom_site_aniso_label
_atom_site_aniso_U_11
_atom_site_aniso_U_22
_atom_site_aniso_U_33
_atom_site_aniso_U_12
_atom_site_aniso_U_13
_atom_site_aniso_U_23
Cu1 0.03654 0.05100 0.04486 -0.00414 0.00000 0.00000
Cu2 0.03939 0.06557 0.05195 -0.01167 0.00000 0.00000
Cu3 0.04150 0.04267 0.04195 -0.00132 0.00000 0.00000
Cu4 0.15581 0.05672 0.09903 0.00696 0.00000 0.00000
Bi1 0.02844 0.03122 0.02955 0.00132 0.00000 0.00000
Bi2 0.02769 0.03226 0.02985 -0.00094 0.00000 0.00000
Bi3 0.02633 0.02914 0.02765 0.00056 0.00000 0.00000
Bi4 0.02749 0.02862 0.02798 0.00188 0.00000 0.00000
S1 0.02361 0.02342 0.02403 -0.00339 0.00000 0.00000
S2 0.01585 0.01665 0.01636 0.00414 0.00000 0.00000
S3 0.02109 0.02394 0.02111 0.00075 0.00000 0.00000
S4 0.01504 0.01925 0.01794 -0.00339 0.00000 0.00000
S5 0.01898 0.01717 0.01890 -0.00395 0.00000 0.00000
S6 0.02082 0.01665 0.01889 -0.00056 0.00000 0.00000
S7 0.01919 0.03018 0.02592 0.00696 0.00000 0.00000
S8 0.01102 0.02862 0.01959 0.00433 0.00000 0.00000
S9 0.00912 0.04059 0.02335 -0.00395 0.00000 0.00000

loop_
_atom_site_label
_atom_site_fract_x
_atom_site_fract_y
_atom_site_fract_z
_atom_site_U_iso_or_equiv
Cu1 0.38320 0.13590 0.75000 0.04053
Cu2 0.33630 0.19110 0.25000 0.04686
Cu3 0.42470 0.30420 0.25000 0.04053
Cu4 0.39360 0.48270 0.25000 0.09119
Bi1 0.36697 0.02775 0.75000 0.02786
Bi2 0.09953 0.09028 0.25000 0.02913
Bi3 0.13895 0.27871 0.25000 0.02660
Bi4 0.23286 0.39072 0.75000 0.02660
S1 0.13270 0.02050 0.75000 0.02280
S2 0.32540 0.09870 0.25000 0.01520
S3 0.09260 0.15430 0.75000 0.02153
S4 0.24240 0.19090 0.75000 0.01646
S5 0.48510 0.23510 0.25000 0.01646
S6 0.31580 0.31430 0.75000 0.01773
S7 0.07470 0.35640 0.25000 0.02280
S8 0.38820 0.41250 0.25000 0.01646
S9 0.11950 0.47080 0.25000 0.01900

loop_
_cod_related_entry_id
_cod_related_entry_database
_cod_related_entry_code
1 AMCSD 0010774
